data_7043638
loop_
_publ_author_name
'Biswas, Nirmalendu'
'Patra, Debashis'
'Mondal, Bipul'
'Bera, Sachinath'
'Acharyya, Swarnali'
'Biswas, Anup Kumar'
'Mukhopadhyay, Titas Kumar'
'Pal, Amrita'
'Drew, Michael G. B.'
'Ghosh, Tapas'

_publ_section_title
;
 Exploring the effect of hydroxylic and non-hydroxylic solvents on the
 reaction of [VIVO(\b-diketonate)2] with 2-Aminobenzoylhydrazide in
 aerobic and anaerobic conditions. Valence delocalisation in mixed-valence
 VIV-O-VV species
;
_journal_name_full 'Dalton Trans.'
_journal_paper_doi 10.1039/C7DT01776F
_journal_year 2017
_chemical_formula_moiety 'C34 H30 N6 O7 V2'
_chemical_formula_sum 'C34 H30 N6 O7 V2'
_chemical_formula_weight 736.52
_chemical_name_systematic
;
 ? 
;
_space_group_crystal_system monoclinic
_space_group_IT_number 14
_space_group_name_Hall '-P 2ybc'
_space_group_name_H-M_alt 'P 1 21/c 1'
_symmetry_space_group_name_Hall '-P 2ybc'
_symmetry_space_group_name_H-M 'P 1 21/c 1'
_atom_sites_solution_hydrogens geom
_atom_sites_solution_primary iterative
_atom_sites_solution_secondary difmap
_audit_creation_date 2014-07-03
_audit_creation_method
;
  Olex2 1.2-ac2
  (compiled 2012.03.27 svn.r2268, GUI svn.r4156)
;
_audit_update_record
;
2017-01-25 deposited with the CCDC.
2017-07-14 downloaded from the CCDC.
;
_cell_angle_alpha 90.00
_cell_angle_beta 90.955(8)
_cell_angle_gamma 90.00
_cell_formula_units_Z 8
_cell_length_a 28.5136(2)
_cell_length_b 12.2629(12)
_cell_length_c 18.5071(17)
_cell_measurement_reflns_used 13083
_cell_measurement_temperature 99.7(4)
_cell_measurement_theta_max 25.0070
_cell_measurement_theta_min 1.9900
_cell_volume 6470.3(9)
_computing_cell_refinement
;
CrysAlisPro, Agilent Technologies,
Version 1.171.37.33c (release 11-04-2014 CrysAlis171 .NET)
(compiled Apr 11 2014,15:12:41)
;
_computing_data_collection
;
CrysAlisPro, Agilent Technologies,
Version 1.171.37.33c (release 11-04-2014 CrysAlis171 .NET)
(compiled Apr 11 2014,15:12:41)
;
_computing_data_reduction
;
CrysAlisPro, Agilent Technologies,
Version 1.171.37.33c (release 11-04-2014 CrysAlis171 .NET)
(compiled Apr 11 2014,15:12:41)
;
_computing_molecular_graphics
;
O. V. Dolomanov, L. J. Bourhis, R. J. Gildea, J. A. K. Howard and H. Puschmann,
OLEX2: a complete structure solution, refinement and analysis program.
J. Appl. Cryst. (2009). 42, 339-341.
;
_computing_publication_material
;
O. V. Dolomanov, L. J. Bourhis, R. J. Gildea, J. A. K. Howard and H. Puschmann,
OLEX2: a complete structure solution, refinement and analysis program.
J. Appl. Cryst. (2009). 42, 339-341.
;
_computing_structure_refinement
;
SHELXL, G.M. Sheldrick, Acta Cryst.
(2008). A64, 112-122
;
_computing_structure_solution 'J. Appl. Cryst. (2007) 40, 786-790'
_diffrn_ambient_environment N~2~
_diffrn_ambient_temperature 99.7(4)
_diffrn_detector 'CCD plate'
_diffrn_detector_area_resol_mean 15.9160
_diffrn_detector_type Eos
_diffrn_measured_fraction_theta_full 1.000
_diffrn_measured_fraction_theta_max 1.000
_diffrn_measurement_details
;
#__ type_ start__ end____ width___ exp.time_
  1 omega  -23.00   29.00   1.0000   71.1500
omega____ theta____ kappa____ phi______ frames
    -       27.3512   38.0000    0.0000 52

#__ type_ start__ end____ width___ exp.time_
  2 omega   38.00  108.00   1.0000   71.1500
omega____ theta____ kappa____ phi______ frames
    -       27.3512   38.0000    0.0000 70

#__ type_ start__ end____ width___ exp.time_
  3 omega    8.00   82.00   1.0000   71.1500
omega____ theta____ kappa____ phi______ frames
    -       27.3512   77.0000  120.0000 74

#__ type_ start__ end____ width___ exp.time_
  4 omega  -19.00   79.00   1.0000   71.1500
omega____ theta____ kappa____ phi______ frames
    -       27.3512  -99.0000 -150.0000 98
;
_diffrn_measurement_device 'four-circle diffractometer'
_diffrn_measurement_device_type 'SuperNova, Dual, Cu at zero, Eos'
_diffrn_measurement_method '\w scans'
_diffrn_orient_matrix_UB_11 0.0089324000
_diffrn_orient_matrix_UB_12 -0.0540138000
_diffrn_orient_matrix_UB_13 -0.0010550000
_diffrn_orient_matrix_UB_21 -0.0230042000
_diffrn_orient_matrix_UB_22 -0.0208353000
_diffrn_orient_matrix_UB_23 0.0046344000
_diffrn_orient_matrix_UB_31 -0.0034846000
_diffrn_orient_matrix_UB_32 -0.0010230000
_diffrn_orient_matrix_UB_33 -0.0380226000
_diffrn_radiation_monochromator mirror
_diffrn_radiation_probe x-ray
_diffrn_radiation_type 'Mo K\a'
_diffrn_radiation_wavelength 0.71073
_diffrn_reflns_av_R_equivalents 0.0258
_diffrn_reflns_av_unetI/netI 0.0350
_diffrn_reflns_limit_h_max 33
_diffrn_reflns_limit_h_min -33
_diffrn_reflns_limit_k_max 14
_diffrn_reflns_limit_k_min -10
_diffrn_reflns_limit_l_max 21
_diffrn_reflns_limit_l_min -22
_diffrn_reflns_number 24641
_diffrn_reflns_theta_full 25.00
_diffrn_reflns_theta_max 25.00
_diffrn_reflns_theta_min 1.66
_diffrn_source 'SuperNova (Mo) X-ray Source'
_exptl_absorpt_coefficient_mu 0.637
_exptl_absorpt_correction_T_max 1.00000
_exptl_absorpt_correction_T_min 0.74562
_exptl_absorpt_correction_type multi-scan
_exptl_absorpt_process_details
;
CrysAlisPro, Agilent Technologies,
Version 1.171.37.33c (release 11-04-2014 CrysAlis171 .NET)
(compiled Apr 11 2014,15:12:41)
Empirical absorption correction using spherical harmonics,
 implemented in SCALE3 ABSPACK scaling algorithm.
;
_exptl_crystal_colour black
_exptl_crystal_density_diffrn 1.512
_exptl_crystal_density_method 'not measured'
_exptl_crystal_description block
_exptl_crystal_F_000 3024
_exptl_crystal_size_max 0.24
_exptl_crystal_size_mid 0.14
_exptl_crystal_size_min 0.06
_refine_diff_density_max 0.540
_refine_diff_density_min -0.354
_refine_diff_density_rms 0.064
_refine_ls_extinction_method none
_refine_ls_goodness_of_fit_ref 0.908
_refine_ls_hydrogen_treatment mixed
_refine_ls_matrix_type full
_refine_ls_number_parameters 911
_refine_ls_number_reflns 11399
_refine_ls_number_restraints 8
_refine_ls_restrained_S_all 0.908
_refine_ls_R_factor_all 0.0448
_refine_ls_R_factor_gt 0.0366
_refine_ls_shift/su_max 0.001
_refine_ls_shift/su_mean 0.000
_refine_ls_structure_factor_coef Fsqd
_refine_ls_weighting_details 'calc w=1/[\s^2^(Fo^2^)+(0.0553P)^2^+5.9117P] where P=(Fo^2^+2Fc^2^)/3'
_refine_ls_weighting_scheme calc
_refine_ls_wR_factor_gt 0.0994
_refine_ls_wR_factor_ref 0.0942
_reflns_number_gt 9693
_reflns_number_total 11399
_reflns_threshold_expression >2sigma(I)
_cod_data_source_file c7dt01776f2.cif
_cod_data_source_block 8
_cod_original_cell_volume 6470.28(10)
_cod_database_code 7043638
_chemical_oxdiff_formula C34H30N6O7V2
_reflns_odcompleteness_completeness 86.61
_reflns_odcompleteness_iscentric 1
_reflns_odcompleteness_theta 26.32

loop_
_space_group_symop_id
_space_group_symop_operation_xyz
1 'x, y, z'
2 '-x, y+1/2, -z+1/2'
3 '-x, -y, -z'
4 'x, -y-1/2, z-1/2'

loop_
_atom_site_label
_atom_site_type_symbol
_atom_site_fract_x
_atom_site_fract_y
_atom_site_fract_z
_atom_site_U_iso_or_equiv
_atom_site_adp_type
_atom_site_occupancy
_atom_site_symmetry_multiplicity
_atom_site_calc_flag
_atom_site_refinement_flags
V1A V 0.332082(12) 0.84022(3) 0.354759(18) 0.01417(10) Uani 1 1 d .
V2A V 0.402619(12) 0.65869(3) 0.359125(19) 0.01494(10) Uani 1 1 d .
O1A O 0.33056(5) 0.95424(13) 0.39547(8) 0.0212(3) Uani 1 1 d .
O2A O 0.27356(5) 0.78156(12) 0.36967(8) 0.0174(3) Uani 1 1 d .
O3A O 0.38487(5) 0.85389(12) 0.29217(7) 0.0168(3) Uani 1 1 d .
O4A O 0.36629(5) 0.74920(13) 0.41127(7) 0.0168(3) Uani 1 1 d .
O5A O 0.40560(5) 0.54432(13) 0.39906(8) 0.0223(4) Uani 1 1 d .
O6A O 0.45911(5) 0.72496(13) 0.37901(8) 0.0193(3) Uani 1 1 d .
O7A O 0.35076(5) 0.64493(13) 0.29270(7) 0.0177(3) Uani 1 1 d .
N1A N 0.30335(6) 0.88250(15) 0.25548(9) 0.0155(4) Uani 1 1 d .
N2A N 0.33447(6) 0.89352(15) 0.19885(9) 0.0157(4) Uani 1 1 d .
N3A N 0.37197(7) 0.9108(2) 0.06509(10) 0.0300(5) Uani 1 1 d D
HN3A H 0.3470(7) 0.895(2) 0.0882(13) 0.036 Uiso 1 1 d D
HN3B H 0.3720(9) 0.900(2) 0.0195(10) 0.036 Uiso 1 1 d D
N4A N 0.43298(6) 0.62252(15) 0.26220(9) 0.0161(4) Uani 1 1 d .
N5A N 0.40235(6) 0.60900(15) 0.20303(9) 0.0164(4) Uani 1 1 d .
N6A N 0.36511(7) 0.6064(2) 0.06543(11) 0.0329(6) Uani 1 1 d D
HN6A H 0.3903(7) 0.616(2) 0.0907(14) 0.039 Uiso 1 1 d D
HN6B H 0.3676(10) 0.629(2) 0.0220(10) 0.039 Uiso 1 1 d D
C1A C 0.23134(7) 0.82411(18) 0.35506(11) 0.0152(4) Uani 1 1 d .
C2A C 0.22387(7) 0.88343(18) 0.29405(11) 0.0167(5) Uani 1 1 d .
H2A H 0.1944 0.9144 0.2866 0.020 Uiso 1 1 calc R
C3A C 0.25871(7) 0.90112(18) 0.24047(11) 0.0166(5) Uani 1 1 d .
C4A C 0.37708(7) 0.87724(17) 0.22285(11) 0.0153(4) Uani 1 1 d .
C5A C 0.41788(7) 0.88171(17) 0.17607(11) 0.0152(4) Uani 1 1 d .
C6A C 0.41411(7) 0.89435(19) 0.10033(12) 0.0204(5) Uani 1 1 d .
C7A C 0.45591(8) 0.8946(2) 0.06031(12) 0.0247(5) Uani 1 1 d .
H7A H 0.4542 0.9038 0.0105 0.030 Uiso 1 1 calc R
C8A C 0.49897(8) 0.88148(19) 0.09329(12) 0.0211(5) Uani 1 1 d .
H8A H 0.5259 0.8812 0.0656 0.025 Uiso 1 1 calc R
C9A C 0.50272(7) 0.86859(18) 0.16755(12) 0.0183(5) Uani 1 1 d .
H9A H 0.5320 0.8603 0.1898 0.022 Uiso 1 1 calc R
C10A C 0.46264(7) 0.86818(18) 0.20805(11) 0.0166(5) Uani 1 1 d .
H10A H 0.4652 0.8587 0.2578 0.020 Uiso 1 1 calc R
C11A C 0.24349(7) 0.9353(2) 0.16585(11) 0.0213(5) Uani 1 1 d .
H11A H 0.2643 0.9907 0.1486 0.032 Uiso 1 1 calc R
H11B H 0.2121 0.9635 0.1671 0.032 Uiso 1 1 calc R
H11C H 0.2443 0.8734 0.1341 0.032 Uiso 1 1 calc R
C12A C 0.19503(7) 0.79592(18) 0.40798(11) 0.0151(4) Uani 1 1 d .
C13A C 0.19978(7) 0.70206(18) 0.45016(11) 0.0175(5) Uani 1 1 d .
H13A H 0.2251 0.6557 0.4435 0.021 Uiso 1 1 calc R
C14A C 0.16672(7) 0.67770(19) 0.50212(12) 0.0198(5) Uani 1 1 d .
H14A H 0.1697 0.6145 0.5296 0.024 Uiso 1 1 calc R
C15A C 0.12930(7) 0.74776(19) 0.51303(12) 0.0204(5) Uani 1 1 d .
H15A H 0.1078 0.7329 0.5490 0.024 Uiso 1 1 calc R
C16A C 0.12396(7) 0.84012(19) 0.47029(12) 0.0203(5) Uani 1 1 d .
H16A H 0.0985 0.8862 0.4770 0.024 Uiso 1 1 calc R
C17A C 0.15641(7) 0.86404(18) 0.41753(11) 0.0172(5) Uani 1 1 d .
H17A H 0.1524 0.9254 0.3886 0.021 Uiso 1 1 calc R
C18A C 0.50271(7) 0.69508(18) 0.36493(11) 0.0169(5) Uani 1 1 d .
C19A C 0.51250(7) 0.63798(18) 0.30429(12) 0.0176(5) Uani 1 1 d .
H19A H 0.5432 0.6148 0.2976 0.021 Uiso 1 1 calc R
C20A C 0.47802(7) 0.61147(17) 0.24994(11) 0.0169(5) Uani 1 1 d .
C21A C 0.35936(7) 0.62339(18) 0.22391(11) 0.0160(4) Uani 1 1 d .
C22A C 0.31874(7) 0.62039(17) 0.17468(11) 0.0157(4) Uani 1 1 d .
C23A C 0.32288(7) 0.61700(19) 0.09885(12) 0.0201(5) Uani 1 1 d .
C24A C 0.28103(8) 0.6203(2) 0.05667(12) 0.0221(5) Uani 1 1 d .
H24A H 0.2829 0.6195 0.0066 0.027 Uiso 1 1 calc R
C25A C 0.23777(8) 0.62470(18) 0.08787(12) 0.0199(5) Uani 1 1 d .
H25A H 0.2109 0.6253 0.0588 0.024 Uiso 1 1 calc R
C26A C 0.23376(7) 0.62823(18) 0.16260(12) 0.0181(5) Uani 1 1 d .
H26A H 0.2044 0.6317 0.1837 0.022 Uiso 1 1 calc R
C27A C 0.27394(7) 0.62658(17) 0.20492(11) 0.0166(5) Uani 1 1 d .
H27A H 0.2713 0.6296 0.2549 0.020 Uiso 1 1 calc R
C28A C 0.49405(8) 0.5767(2) 0.17676(12) 0.0225(5) Uani 1 1 d .
H28A H 0.4760 0.5149 0.1608 0.034 Uiso 1 1 calc R
H28B H 0.5267 0.5574 0.1794 0.034 Uiso 1 1 calc R
H28C H 0.4897 0.6357 0.1432 0.034 Uiso 1 1 calc R
C29A C 0.53797(7) 0.73649(18) 0.41820(11) 0.0180(5) Uani 1 1 d .
C30A C 0.58076(7) 0.6834(2) 0.42974(13) 0.0245(5) Uani 1 1 d .
H30A H 0.5881 0.6216 0.4031 0.029 Uiso 1 1 calc R
C31A C 0.61214(8) 0.7235(2) 0.48109(14) 0.0318(6) Uani 1 1 d .
H31A H 0.6402 0.6868 0.4898 0.038 Uiso 1 1 calc R
C32A C 0.60239(8) 0.8168(2) 0.51946(13) 0.0331(6) Uani 1 1 d .
H32A H 0.6240 0.8434 0.5533 0.040 Uiso 1 1 calc R
C33A C 0.56048(8) 0.8706(2) 0.50759(13) 0.0300(6) Uani 1 1 d .
H33A H 0.5540 0.9343 0.5328 0.036 Uiso 1 1 calc R
C34A C 0.52802(8) 0.8297(2) 0.45801(12) 0.0229(5) Uani 1 1 d .
H34A H 0.4994 0.8648 0.4513 0.028 Uiso 1 1 calc R
V1B V 0.093357(12) 0.35393(3) 0.603894(18) 0.01473(10) Uani 1 1 d .
V2B V 0.163959(12) 0.17693(3) 0.613962(18) 0.01538(10) Uani 1 1 d .
O1B O 0.08766(5) 0.47181(14) 0.63791(8) 0.0245(4) Uani 1 1 d .
O2B O 0.03634(5) 0.29002(13) 0.61877(8) 0.0204(3) Uani 1 1 d .
O3B O 0.14851(5) 0.37049(12) 0.54635(7) 0.0158(3) Uani 1 1 d .
O4B O 0.12867(5) 0.27139(13) 0.66470(7) 0.0171(3) Uani 1 1 d .
O5B O 0.16391(5) 0.06277(14) 0.65394(8) 0.0245(4) Uani 1 1 d .
O6B O 0.22243(5) 0.23200(14) 0.63781(8) 0.0224(4) Uani 1 1 d .
O7B O 0.11088(5) 0.16131(12) 0.54768(7) 0.0154(3) Uani 1 1 d .
N1B N 0.06769(6) 0.37753(14) 0.50034(9) 0.0137(4) Uani 1 1 d .
N2B N 0.10117(6) 0.39144(15) 0.44684(9) 0.0141(4) Uani 1 1 d .
N3B N 0.14552(7) 0.39697(17) 0.31772(10) 0.0223(4) Uani 1 1 d D
HN3C H 0.1478(8) 0.397(2) 0.2710(9) 0.027 Uiso 1 1 d D
HN3D H 0.1188(7) 0.385(2) 0.3382(13) 0.027 Uiso 1 1 d D
N4B N 0.19320(6) 0.14692(14) 0.51530(9) 0.0152(4) Uani 1 1 d .
N5B N 0.16218(6) 0.13372(15) 0.45681(9) 0.0150(4) Uani 1 1 d .
N6B N 0.12660(7) 0.12226(17) 0.31964(10) 0.0200(4) Uani 1 1 d D
HN6C H 0.1270(8) 0.146(2) 0.2757(10) 0.024 Uiso 1 1 d D
HN6D H 0.1499(7) 0.143(2) 0.3469(12) 0.024 Uiso 1 1 d D
C1B C -0.00657(7) 0.31660(18) 0.59595(11) 0.0152(4) Uani 1 1 d .
C2B C -0.01337(7) 0.35811(17) 0.52855(11) 0.0157(4) Uani 1 1 d .
H2B H -0.0438 0.3765 0.5142 0.019 Uiso 1 1 calc R
C3B C 0.02345(7) 0.37512(17) 0.47834(11) 0.0145(4) Uani 1 1 d .
C4B C 0.14314(7) 0.38848(17) 0.47628(11) 0.0144(4) Uani 1 1 d .
C5B C 0.18582(7) 0.40424(17) 0.43464(11) 0.0155(4) Uani 1 1 d .
C6B C 0.18562(7) 0.40821(18) 0.35805(11) 0.0178(5) Uani 1 1 d .
C7B C 0.22871(8) 0.42429(19) 0.32349(12) 0.0234(5) Uani 1 1 d .
H7B H 0.2294 0.4261 0.2733 0.028 Uiso 1 1 calc R
C8B C 0.26995(8) 0.4374(2) 0.36255(13) 0.0255(5) Uani 1 1 d .
H8B H 0.2978 0.4490 0.3384 0.031 Uiso 1 1 calc R
C9B C 0.27029(8) 0.43337(19) 0.43751(13) 0.0237(5) Uani 1 1 d .
H9B H 0.2982 0.4424 0.4637 0.028 Uiso 1 1 calc R
C10B C 0.22871(7) 0.41585(18) 0.47255(12) 0.0186(5) Uani 1 1 d .
H10B H 0.2290 0.4116 0.5227 0.022 Uiso 1 1 calc R
C11B C 0.01117(7) 0.38513(18) 0.39958(11) 0.0165(4) Uani 1 1 d .
H11D H -0.0221 0.3945 0.3938 0.025 Uiso 1 1 calc R
H11E H 0.0207 0.3203 0.3748 0.025 Uiso 1 1 calc R
H11F H 0.0270 0.4471 0.3797 0.025 Uiso 1 1 calc R
C12B C -0.04375(7) 0.29064(18) 0.64807(11) 0.0153(4) Uani 1 1 d .
C13B C -0.08410(7) 0.35476(18) 0.65255(11) 0.0173(5) Uani 1 1 d .
H13B H -0.0887 0.4129 0.6210 0.021 Uiso 1 1 calc R
C14B C -0.11720(7) 0.33129(19) 0.70432(12) 0.0207(5) Uani 1 1 d .
H14B H -0.1437 0.3750 0.7081 0.025 Uiso 1 1 calc R
C15B C -0.11118(8) 0.2436(2) 0.75040(12) 0.0220(5) Uani 1 1 d .
H15B H -0.1335 0.2287 0.7852 0.026 Uiso 1 1 calc R
C16B C -0.07177(8) 0.1776(2) 0.74475(12) 0.0232(5) Uani 1 1 d .
H16B H -0.0681 0.1172 0.7747 0.028 Uiso 1 1 calc R
C17B C -0.03795(7) 0.20200(19) 0.69442(12) 0.0199(5) Uani 1 1 d .
H17B H -0.0112 0.1589 0.6915 0.024 Uiso 1 1 calc R
C18B C 0.26517(7) 0.19877(18) 0.62022(11) 0.0164(4) Uani 1 1 d .
C19B C 0.27325(7) 0.15673(18) 0.55374(12) 0.0179(5) Uani 1 1 d .
H19B H 0.3037 0.1352 0.5432 0.021 Uiso 1 1 calc R
C20B C 0.23802(7) 0.14368(17) 0.49933(11) 0.0160(4) Uani 1 1 d .
C21B C 0.11921(7) 0.13949(17) 0.47877(11) 0.0140(4) Uani 1 1 d .
C22B C 0.07908(7) 0.12241(17) 0.42912(11) 0.0137(4) Uani 1 1 d .
C23B C 0.08403(7) 0.11821(18) 0.35291(11) 0.0163(4) Uani 1 1 d .
C24B C 0.04287(7) 0.10714(18) 0.31030(11) 0.0187(5) Uani 1 1 d .
H24B H 0.0451 0.1067 0.2602 0.022 Uiso 1 1 calc R
C25B C -0.00072(7) 0.09694(18) 0.34094(12) 0.0195(5) Uani 1 1 d .
H25B H -0.0272 0.0894 0.3114 0.023 Uiso 1 1 calc R
C26B C -0.00529(7) 0.09791(18) 0.41561(12) 0.0196(5) Uani 1 1 d .
H26B H -0.0346 0.0895 0.4363 0.023 Uiso 1 1 calc R
C27B C 0.03423(7) 0.11156(17) 0.45852(11) 0.0156(4) Uani 1 1 d .
H27B H 0.0311 0.1136 0.5084 0.019 Uiso 1 1 calc R
C28B C 0.25216(8) 0.1299(2) 0.42245(12) 0.0213(5) Uani 1 1 d .
H28D H 0.2368 0.0669 0.4023 0.032 Uiso 1 1 calc R
H28E H 0.2855 0.1204 0.4205 0.032 Uiso 1 1 calc R
H28F H 0.2432 0.1934 0.3953 0.032 Uiso 1 1 calc R
C29B C 0.30261(7) 0.21852(18) 0.67509(11) 0.0170(5) Uani 1 1 d .
C30B C 0.34386(7) 0.15674(19) 0.67453(12) 0.0193(5) Uani 1 1 d .
H30B H 0.3477 0.1026 0.6399 0.023 Uiso 1 1 calc R
C31B C 0.37895(8) 0.1761(2) 0.72546(12) 0.0237(5) Uani 1 1 d .
H31B H 0.4061 0.1340 0.7255 0.028 Uiso 1 1 calc R
C32B C 0.37403(8) 0.2578(2) 0.77640(12) 0.0239(5) Uani 1 1 d .
H32B H 0.3979 0.2710 0.8102 0.029 Uiso 1 1 calc R
C33B C 0.33333(8) 0.3200(2) 0.77670(12) 0.0232(5) Uani 1 1 d .
H33B H 0.3301 0.3759 0.8103 0.028 Uiso 1 1 calc R
C34B C 0.29754(7) 0.29918(19) 0.72728(11) 0.0201(5) Uani 1 1 d .
H34B H 0.2699 0.3393 0.7289 0.024 Uiso 1 1 calc R

loop_
_atom_site_aniso_label
_atom_site_aniso_U_11
_atom_site_aniso_U_22
_atom_site_aniso_U_33
_atom_site_aniso_U_23
_atom_site_aniso_U_13
_atom_site_aniso_U_12
V1A 0.01085(18) 0.0208(2) 0.01088(18) -0.00021(14) 0.00056(13) 0.00198(14)
V2A 0.01074(18) 0.0225(2) 0.01156(19) 0.00175(15) 0.00006(14) 0.00213(14)
O1A 0.0215(8) 0.0257(9) 0.0164(8) -0.0018(7) 0.0015(6) 0.0021(7)
O2A 0.0118(7) 0.0227(8) 0.0179(8) 0.0019(6) 0.0017(6) 0.0019(6)
O3A 0.0137(7) 0.0251(9) 0.0117(7) 0.0013(6) 0.0008(6) 0.0014(6)
O4A 0.0132(7) 0.0276(9) 0.0097(7) 0.0025(6) 0.0006(5) 0.0026(6)
O5A 0.0214(8) 0.0288(9) 0.0166(8) 0.0048(7) -0.0018(6) 0.0027(7)
O6A 0.0120(7) 0.0286(9) 0.0174(8) -0.0023(7) -0.0010(6) 0.0024(6)
O7A 0.0132(7) 0.0287(9) 0.0112(7) 0.0023(6) 0.0001(6) -0.0002(6)
N1A 0.0148(9) 0.0189(10) 0.0129(9) -0.0001(7) 0.0010(7) -0.0002(7)
N2A 0.0150(9) 0.0195(10) 0.0126(9) 0.0000(7) 0.0029(7) 0.0000(7)
N3A 0.0176(10) 0.0613(16) 0.0110(9) 0.0024(10) 0.0015(8) 0.0039(10)
N4A 0.0140(9) 0.0195(10) 0.0147(9) 0.0005(8) -0.0007(7) 0.0013(7)
N5A 0.0148(9) 0.0203(10) 0.0139(9) 0.0015(8) -0.0023(7) 0.0006(8)
N6A 0.0185(10) 0.0673(17) 0.0129(10) -0.0019(11) -0.0001(8) 0.0095(11)
C1A 0.0108(10) 0.0166(11) 0.0183(11) -0.0057(9) 0.0003(8) -0.0006(8)
C2A 0.0101(10) 0.0208(12) 0.0192(11) -0.0026(9) -0.0006(8) 0.0020(9)
C3A 0.0146(10) 0.0162(11) 0.0191(11) -0.0019(9) -0.0033(8) -0.0005(9)
C4A 0.0174(11) 0.0142(11) 0.0141(11) -0.0012(9) -0.0008(8) 0.0000(9)
C5A 0.0150(10) 0.0141(11) 0.0166(11) -0.0002(9) 0.0032(8) -0.0008(9)
C6A 0.0173(11) 0.0269(13) 0.0170(11) -0.0013(10) 0.0000(9) 0.0025(10)
C7A 0.0236(12) 0.0365(15) 0.0140(11) 0.0005(10) 0.0033(9) 0.0031(11)
C8A 0.0168(11) 0.0237(13) 0.0230(12) -0.0024(10) 0.0050(9) 0.0010(9)
C9A 0.0141(10) 0.0177(12) 0.0229(12) 0.0003(9) -0.0015(9) -0.0008(9)
C10A 0.0179(11) 0.0172(11) 0.0146(11) 0.0002(9) -0.0014(8) -0.0020(9)
C11A 0.0181(11) 0.0282(13) 0.0174(11) 0.0032(10) -0.0028(9) -0.0002(10)
C12A 0.0112(10) 0.0189(11) 0.0152(10) -0.0057(9) -0.0006(8) -0.0008(9)
C13A 0.0144(10) 0.0199(12) 0.0181(11) -0.0029(9) -0.0012(8) 0.0016(9)
C14A 0.0201(11) 0.0192(12) 0.0201(12) 0.0011(9) -0.0027(9) -0.0052(9)
C15A 0.0161(11) 0.0258(13) 0.0193(11) -0.0025(10) 0.0035(9) -0.0070(9)
C16A 0.0131(10) 0.0221(12) 0.0258(12) -0.0055(10) 0.0011(9) 0.0015(9)
C17A 0.0155(11) 0.0174(12) 0.0185(11) -0.0017(9) -0.0012(8) 0.0005(9)
C18A 0.0113(10) 0.0205(12) 0.0188(11) 0.0070(9) 0.0002(8) 0.0007(9)
C19A 0.0102(10) 0.0192(12) 0.0234(12) 0.0014(9) 0.0018(8) 0.0017(9)
C20A 0.0171(11) 0.0135(11) 0.0204(11) 0.0035(9) 0.0033(9) 0.0000(9)
C21A 0.0174(11) 0.0169(11) 0.0138(11) 0.0030(9) 0.0004(8) -0.0004(9)
C22A 0.0171(11) 0.0139(11) 0.0159(11) 0.0013(9) -0.0011(8) -0.0006(9)
C23A 0.0183(11) 0.0251(13) 0.0168(11) 0.0006(10) -0.0009(9) 0.0042(10)
C24A 0.0224(12) 0.0303(14) 0.0135(11) -0.0010(10) -0.0034(9) 0.0041(10)
C25A 0.0197(11) 0.0184(12) 0.0213(12) 0.0003(9) -0.0067(9) 0.0007(9)
C26A 0.0151(11) 0.0187(12) 0.0204(11) -0.0003(9) 0.0007(9) -0.0011(9)
C27A 0.0186(11) 0.0169(11) 0.0142(11) -0.0010(9) 0.0004(8) -0.0027(9)
C28A 0.0198(11) 0.0264(13) 0.0215(12) -0.0031(10) 0.0041(9) 0.0009(10)
C29A 0.0146(10) 0.0223(12) 0.0171(11) 0.0065(9) 0.0013(8) -0.0043(9)
C30A 0.0150(11) 0.0305(14) 0.0281(13) 0.0051(11) 0.0014(9) -0.0004(10)
C31A 0.0146(11) 0.0464(17) 0.0342(14) 0.0108(13) -0.0056(10) -0.0031(11)
C32A 0.0224(13) 0.0533(18) 0.0233(13) 0.0010(12) -0.0038(10) -0.0156(12)
C33A 0.0296(13) 0.0381(16) 0.0224(13) -0.0043(11) 0.0046(10) -0.0116(12)
C34A 0.0177(11) 0.0317(14) 0.0194(12) 0.0016(10) 0.0015(9) -0.0024(10)
V1B 0.01221(18) 0.0225(2) 0.00946(18) -0.00082(15) 0.00033(13) 0.00618(15)
V2B 0.01298(18) 0.0231(2) 0.01010(18) 0.00050(15) 0.00083(13) 0.00707(15)
O1B 0.0272(8) 0.0310(10) 0.0152(8) -0.0065(7) -0.0001(6) 0.0119(7)
O2B 0.0135(7) 0.0321(9) 0.0157(8) 0.0063(7) 0.0013(6) 0.0063(7)
O3B 0.0134(7) 0.0221(8) 0.0119(7) -0.0006(6) 0.0009(6) 0.0031(6)
O4B 0.0149(7) 0.0281(9) 0.0083(7) -0.0004(6) -0.0004(6) 0.0063(6)
O5B 0.0284(9) 0.0302(10) 0.0151(8) 0.0032(7) 0.0001(6) 0.0106(7)
O6B 0.0132(7) 0.0368(10) 0.0172(8) -0.0067(7) -0.0015(6) 0.0081(7)
O7B 0.0143(7) 0.0225(8) 0.0096(7) 0.0016(6) 0.0008(6) 0.0030(6)
N1B 0.0136(9) 0.0151(9) 0.0124(9) -0.0002(7) 0.0006(7) 0.0027(7)
N2B 0.0133(9) 0.0165(9) 0.0126(9) 0.0017(7) 0.0029(7) 0.0004(7)
N3B 0.0225(10) 0.0327(12) 0.0117(9) 0.0005(9) 0.0040(8) -0.0006(9)
N4B 0.0161(9) 0.0173(10) 0.0120(9) -0.0004(7) 0.0008(7) 0.0036(7)
N5B 0.0139(9) 0.0174(10) 0.0137(9) 0.0002(7) -0.0011(7) 0.0020(7)
N6B 0.0189(10) 0.0298(11) 0.0112(9) 0.0008(8) 0.0003(7) -0.0007(8)
C1B 0.0123(10) 0.0161(11) 0.0173(11) -0.0025(9) 0.0005(8) 0.0020(9)
C2B 0.0126(10) 0.0171(11) 0.0174(11) -0.0008(9) -0.0019(8) 0.0015(8)
C3B 0.0170(11) 0.0104(11) 0.0162(11) -0.0008(9) -0.0016(8) 0.0026(8)
C4B 0.0175(11) 0.0098(10) 0.0158(11) -0.0007(8) 0.0003(8) 0.0024(8)
C5B 0.0158(10) 0.0115(11) 0.0192(11) 0.0007(9) 0.0032(8) 0.0018(9)
C6B 0.0217(11) 0.0147(11) 0.0171(11) 0.0017(9) 0.0021(9) 0.0034(9)
C7B 0.0265(12) 0.0241(13) 0.0199(12) 0.0040(10) 0.0095(9) 0.0037(10)
C8B 0.0178(11) 0.0248(13) 0.0342(14) 0.0081(11) 0.0113(10) 0.0011(10)
C9B 0.0161(11) 0.0225(13) 0.0326(13) 0.0044(10) 0.0010(9) 0.0023(10)
C10B 0.0178(11) 0.0171(11) 0.0208(11) 0.0020(9) 0.0013(9) 0.0029(9)
C11B 0.0166(11) 0.0182(11) 0.0148(11) 0.0009(9) -0.0007(8) 0.0017(9)
C12B 0.0145(10) 0.0190(11) 0.0124(10) -0.0015(9) -0.0018(8) -0.0018(9)
C13B 0.0168(11) 0.0177(12) 0.0172(11) 0.0002(9) -0.0009(8) -0.0006(9)
C14B 0.0142(11) 0.0254(13) 0.0227(12) -0.0025(10) 0.0033(9) -0.0008(9)
C15B 0.0179(11) 0.0316(14) 0.0166(11) 0.0006(10) 0.0022(9) -0.0091(10)
C16B 0.0255(12) 0.0237(13) 0.0201(12) 0.0074(10) -0.0028(9) -0.0053(10)
C17B 0.0172(11) 0.0201(12) 0.0222(12) 0.0014(10) -0.0014(9) 0.0014(9)
C18B 0.0119(10) 0.0178(11) 0.0196(11) 0.0028(9) 0.0007(8) 0.0022(9)
C19B 0.0122(10) 0.0210(12) 0.0206(12) -0.0003(9) 0.0012(9) 0.0043(9)
C20B 0.0162(11) 0.0135(11) 0.0184(11) 0.0006(9) 0.0037(8) 0.0032(9)
C21B 0.0173(11) 0.0125(11) 0.0121(10) 0.0017(8) 0.0020(8) 0.0021(8)
C22B 0.0165(10) 0.0112(10) 0.0133(10) 0.0011(8) 0.0000(8) 0.0021(8)
C23B 0.0187(11) 0.0148(11) 0.0153(11) 0.0003(9) 0.0022(8) 0.0021(9)
C24B 0.0229(11) 0.0199(12) 0.0132(11) -0.0033(9) -0.0009(9) 0.0012(9)
C25B 0.0166(11) 0.0208(12) 0.0208(11) -0.0028(9) -0.0057(9) -0.0004(9)
C26B 0.0155(11) 0.0203(12) 0.0230(12) 0.0014(10) 0.0036(9) -0.0009(9)
C27B 0.0191(11) 0.0142(11) 0.0135(10) 0.0017(9) 0.0035(8) 0.0018(9)
C28B 0.0166(11) 0.0279(13) 0.0195(12) -0.0034(10) 0.0042(9) 0.0027(10)
C29B 0.0151(10) 0.0195(12) 0.0165(11) 0.0042(9) 0.0017(8) -0.0002(9)
C30B 0.0168(11) 0.0222(12) 0.0188(11) -0.0003(9) 0.0009(9) 0.0020(9)
C31B 0.0149(11) 0.0297(14) 0.0265(13) -0.0011(11) -0.0017(9) 0.0050(10)
C32B 0.0172(11) 0.0341(14) 0.0204(12) -0.0002(10) -0.0030(9) -0.0022(10)
C33B 0.0244(12) 0.0252(13) 0.0199(12) -0.0041(10) 0.0036(9) -0.0024(10)
C34B 0.0175(11) 0.0243(13) 0.0186(11) -0.0001(10) 0.0022(9) 0.0038(9)

loop_
_atom_type_symbol
_atom_type_description
_atom_type_scat_dispersion_real
_atom_type_scat_dispersion_imag
_atom_type_scat_source
C C 0.0033 0.0016 'International Tables Vol C Tables 4.2.6.8 and 6.1.1.4'
H H 0.0000 0.0000 'International Tables Vol C Tables 4.2.6.8 and 6.1.1.4'
N N 0.0061 0.0033 'International Tables Vol C Tables 4.2.6.8 and 6.1.1.4'
O O 0.0106 0.0060 'International Tables Vol C Tables 4.2.6.8 and 6.1.1.4'
V V 0.3005 0.5294 'International Tables Vol C Tables 4.2.6.8 and 6.1.1.4'

loop_
_geom_angle_atom_site_label_1
_geom_angle_atom_site_label_2
_geom_angle_atom_site_label_3
_geom_angle
O1A V1A O4A 106.74(7)
O1A V1A O2A 103.92(7)
O4A V1A O2A 98.85(7)
O1A V1A O3A 103.70(7)
O4A V1A O3A 88.97(6)
O2A V1A O3A 147.66(7)
O1A V1A N1A 100.80(7)
O4A V1A N1A 150.85(7)
O2A V1A N1A 83.37(7)
O3A V1A N1A 75.22(6)
O1A V1A V2A 131.57(5)
O4A V1A V2A 33.89(5)
O2A V1A V2A 108.35(5)
O3A V1A V2A 63.23(5)
N1A V1A V2A 117.77(5)
O5A V2A O4A 108.70(7)
O5A V2A O6A 104.94(7)
O4A V2A O6A 97.46(7)
O5A V2A O7A 104.83(7)
O4A V2A O7A 87.34(6)
O6A V2A O7A 146.45(7)
O5A V2A N4A 101.30(8)
O4A V2A N4A 148.49(7)
O6A V2A N4A 83.65(7)
O7A V2A N4A 75.66(6)
O5A V2A V1A 134.34(6)
O4A V2A V1A 33.82(4)
O6A V2A V1A 105.22(5)
O7A V2A V1A 62.48(5)
N4A V2A V1A 115.40(5)
C1A O2A V1A 129.26(14)
C4A O3A V1A 118.71(12)
V1A O4A V2A 112.29(7)
C18A O6A V2A 131.34(14)
C21A O7A V2A 118.71(13)
C3A N1A N2A 116.76(17)
C3A N1A V1A 126.74(14)
N2A N1A V1A 116.49(12)
C4A N2A N1A 109.36(17)
C6A N3A HN3A 117.1(18)
C6A N3A HN3B 115.6(18)
HN3A N3A HN3B 118(3)
C20A N4A N5A 116.83(17)
C20A N4A V2A 126.89(14)
N5A N4A V2A 116.27(12)
C21A N5A N4A 109.24(17)
C23A N6A HN6A 118.4(19)
C23A N6A HN6B 118.7(19)
HN6A N6A HN6B 113(3)
O2A C1A C2A 120.42(19)
O2A C1A C12A 114.42(18)
C2A C1A C12A 125.08(19)
C1A C2A C3A 123.80(19)
C1A C2A H2A 118.1
C3A C2A H2A 118.1
N1A C3A C2A 120.44(19)
N1A C3A C11A 120.39(19)
C2A C3A C11A 119.09(18)
N2A C4A O3A 120.14(19)
N2A C4A C5A 122.63(19)
O3A C4A C5A 117.22(17)
C10A C5A C6A 118.92(19)
C10A C5A C4A 118.11(19)
C6A C5A C4A 122.92(19)
N3A C6A C5A 122.6(2)
N3A C6A C7A 119.3(2)
C5A C6A C7A 117.99(19)
C8A C7A C6A 121.5(2)
C8A C7A H7A 119.2
C6A C7A H7A 119.2
C7A C8A C9A 120.6(2)
C7A C8A H8A 119.7
C9A C8A H8A 119.7
C10A C9A C8A 119.3(2)
C10A C9A H9A 120.4
C8A C9A H9A 120.4
C9A C10A C5A 121.7(2)
C9A C10A H10A 119.1
C5A C10A H10A 119.1
C3A C11A H11A 109.5
C3A C11A H11B 109.5
H11A C11A H11B 109.5
C3A C11A H11C 109.5
H11A C11A H11C 109.5
H11B C11A H11C 109.5
C13A C12A C17A 119.47(19)
C13A C12A C1A 120.06(19)
C17A C12A C1A 120.5(2)
C14A C13A C12A 120.2(2)
C14A C13A H13A 119.9
C12A C13A H13A 119.9
C15A C14A C13A 120.0(2)
C15A C14A H14A 120.0
C13A C14A H14A 120.0
C14A C15A C16A 120.0(2)
C14A C15A H15A 120.0
C16A C15A H15A 120.0
C17A C16A C15A 120.4(2)
C17A C16A H16A 119.8
C15A C16A H16A 119.8
C16A C17A C12A 120.0(2)
C16A C17A H17A 120.0
C12A C17A H17A 120.0
O6A C18A C19A 120.80(19)
O6A C18A C29A 113.66(19)
C19A C18A C29A 125.41(19)
C18A C19A C20A 123.38(19)
C18A C19A H19A 118.3
C20A C19A H19A 118.3
N4A C20A C19A 121.09(19)
N4A C20A C28A 119.93(19)
C19A C20A C28A 118.89(18)
N5A C21A O7A 120.09(18)
N5A C21A C22A 123.43(19)
O7A C21A C22A 116.46(18)
C27A C22A C23A 119.31(19)
C27A C22A C21A 117.80(19)
C23A C22A C21A 122.81(19)
N6A C23A C22A 122.76(19)
N6A C23A C24A 119.6(2)
C22A C23A C24A 117.6(2)
C25A C24A C23A 121.6(2)
C25A C24A H24A 119.2
C23A C24A H24A 119.2
C24A C25A C26A 120.6(2)
C24A C25A H25A 119.7
C26A C25A H25A 119.7
C27A C26A C25A 118.9(2)
C27A C26A H26A 120.5
C25A C26A H26A 120.5
C26A C27A C22A 121.8(2)
C26A C27A H27A 119.1
C22A C27A H27A 119.1
C20A C28A H28A 109.5
C20A C28A H28B 109.5
H28A C28A H28B 109.5
C20A C28A H28C 109.5
H28A C28A H28C 109.5
H28B C28A H28C 109.5
C34A C29A C30A 119.2(2)
C34A C29A C18A 119.37(19)
C30A C29A C18A 121.5(2)
C31A C30A C29A 119.5(2)
C31A C30A H30A 120.2
C29A C30A H30A 120.2
C32A C31A C30A 121.0(2)
C32A C31A H31A 119.5
C30A C31A H31A 119.5
C31A C32A C33A 119.8(2)
C31A C32A H32A 120.1
C33A C32A H32A 120.1
C32A C33A C34A 119.9(2)
C32A C33A H33A 120.0
C34A C33A H33A 120.0
C33A C34A C29A 120.5(2)
C33A C34A H34A 119.7
C29A C34A H34A 119.7
O1B V1B O4B 108.84(7)
O1B V1B O2B 103.50(8)
O4B V1B O2B 98.83(7)
O1B V1B O3B 102.33(8)
O4B V1B O3B 87.23(6)
O2B V1B O3B 149.84(7)
O1B V1B N1B 101.78(7)
O4B V1B N1B 147.49(7)
O2B V1B N1B 84.11(7)
O3B V1B N1B 75.60(6)
O1B V1B V2B 135.75(6)
O4B V1B V2B 34.92(4)
O2B V1B V2B 106.32(5)
O3B V1B V2B 63.37(4)
N1B V1B V2B 113.06(5)
O5B V2B O4B 108.60(7)
O5B V2B O6B 102.69(8)
O4B V2B O6B 98.61(7)
O5B V2B O7B 101.60(7)
O4B V2B O7B 87.52(6)
O6B V2B O7B 151.49(7)
O5B V2B N4B 105.10(8)
O4B V2B N4B 144.56(7)
O6B V2B N4B 84.24(7)
O7B V2B N4B 75.18(6)
O5B V2B V1B 132.14(6)
O4B V2B V1B 34.92(4)
O6B V2B V1B 110.92(5)
O7B V2B V1B 60.73(4)
N4B V2B V1B 111.15(5)
C1B O2B V1B 131.53(14)
C4B O3B V1B 118.57(12)
V1B O4B V2B 110.15(7)
C18B O6B V2B 131.06(14)
C21B O7B V2B 118.45(12)
C3B N1B N2B 116.42(17)
C3B N1B V1B 127.36(14)
N2B N1B V1B 116.10(12)
C4B N2B N1B 109.43(16)
C6B N3B HN3C 118.1(16)
C6B N3B HN3D 120.7(17)
HN3C N3B HN3D 121(2)
C20B N4B N5B 115.30(17)
C20B N4B V2B 127.94(14)
N5B N4B V2B 116.67(12)
C21B N5B N4B 109.87(16)
C23B N6B HN6C 117.5(16)
C23B N6B HN6D 115.1(17)
HN6C N6B HN6D 115(2)
O2B C1B C2B 120.04(19)
O2B C1B C12B 113.96(18)
C2B C1B C12B 125.90(19)
C1B C2B C3B 123.84(19)
C1B C2B H2B 118.1
C3B C2B H2B 118.1
N1B C3B C2B 120.77(18)
N1B C3B C11B 120.33(19)
C2B C3B C11B 118.85(18)
N2B C4B O3B 120.26(19)
N2B C4B C5B 122.69(19)
O3B C4B C5B 117.05(17)
C10B C5B C6B 118.95(19)
C10B C5B C4B 118.29(19)
C6B C5B C4B 122.76(18)
N3B C6B C7B 119.7(2)
N3B C6B C5B 122.3(2)
C7B C6B C5B 118.01(19)
C8B C7B C6B 121.4(2)
C8B C7B H7B 119.3
C6B C7B H7B 119.3
C7B C8B C9B 120.8(2)
C7B C8B H8B 119.6
C9B C8B H8B 119.6
C10B C9B C8B 119.0(2)
C10B C9B H9B 120.5
C8B C9B H9B 120.5
C9B C10B C5B 121.9(2)
C9B C10B H10B 119.0
C5B C10B H10B 119.0
C3B C11B H11D 109.5
C3B C11B H11E 109.5
H11D C11B H11E 109.5
C3B C11B H11F 109.5
H11D C11B H11F 109.5
H11E C11B H11F 109.5
C17B C12B C13B 119.47(19)
C17B C12B C1B 119.37(19)
C13B C12B C1B 121.15(19)
C14B C13B C12B 119.7(2)
C14B C13B H13B 120.2
C12B C13B H13B 120.2
C15B C14B C13B 120.6(2)
C15B C14B H14B 119.7
C13B C14B H14B 119.7
C14B C15B C16B 119.9(2)
C14B C15B H15B 120.0
C16B C15B H15B 120.0
C17B C16B C15B 119.8(2)
C17B C16B H16B 120.1
C15B C16B H16B 120.1
C16B C17B C12B 120.4(2)
C16B C17B H17B 119.8
C12B C17B H17B 119.8
O6B C18B C19B 120.53(19)
O6B C18B C29B 115.77(18)
C19B C18B C29B 123.54(19)
C18B C19B C20B 123.86(19)
C18B C19B H19B 118.1
C20B C19B H19B 118.1
N4B C20B C19B 121.02(19)
N4B C20B C28B 119.66(19)
C19B C20B C28B 119.29(19)
N5B C21B O7B 119.74(18)
N5B C21B C22B 121.67(18)
O7B C21B C22B 118.60(18)
C27B C22B C23B 119.17(18)
C27B C22B C21B 118.40(18)
C23B C22B C21B 122.43(19)
N6B C23B C24B 119.17(19)
N6B C23B C22B 123.22(19)
C24B C23B C22B 117.60(19)
C25B C24B C23B 121.7(2)
C25B C24B H24B 119.1
C23B C24B H24B 119.1
C24B C25B C26B 120.50(19)
C24B C25B H25B 119.8
C26B C25B H25B 119.8
C27B C26B C25B 119.0(2)
C27B C26B H26B 120.5
C25B C26B H26B 120.5
C26B C27B C22B 122.0(2)
C26B C27B H27B 119.0
C22B C27B H27B 119.0
C20B C28B H28D 109.5
C20B C28B H28E 109.5
H28D C28B H28E 109.5
C20B C28B H28F 109.5
H28D C28B H28F 109.5
H28E C28B H28F 109.5
C34B C29B C30B 119.15(19)
C34B C29B C18B 120.67(19)
C30B C29B C18B 120.2(2)
C31B C30B C29B 120.0(2)
C31B C30B H30B 120.0
C29B C30B H30B 120.0
C32B C31B C30B 120.5(2)
C32B C31B H31B 119.7
C30B C31B H31B 119.7
C31B C32B C33B 119.6(2)
C31B C32B H32B 120.2
C33B C32B H32B 120.2
C34B C33B C32B 120.2(2)
C34B C33B H33B 119.9
C32B C33B H33B 119.9
C33B C34B C29B 120.4(2)
C33B C34B H34B 119.8
C29B C34B H34B 119.8

loop_
_geom_bond_atom_site_label_1
_geom_bond_atom_site_label_2
_geom_bond_distance
V1A O1A 1.5893(16)
V1A O4A 1.8046(14)
V1A O2A 1.8422(14)
V1A O3A 1.9219(14)
V1A N1A 2.0654(17)
V1A V2A 3.0003(5)
V2A O5A 1.5870(16)
V2A O4A 1.8082(15)
V2A O6A 1.8359(15)
V2A O7A 1.9146(14)
V2A N4A 2.0531(18)
O2A C1A 1.336(2)
O3A C4A 1.330(2)
O6A C18A 1.326(2)
O7A C21A 1.327(3)
N1A C3A 1.318(3)
N1A N2A 1.391(2)
N2A C4A 1.302(3)
N3A C6A 1.373(3)
N3A HN3A 0.859(17)
N3A HN3B 0.854(17)
N4A C20A 1.315(3)
N4A N5A 1.399(2)
N5A C21A 1.303(3)
N6A C23A 1.369(3)
N6A HN6A 0.858(17)
N6A HN6B 0.854(17)
C1A C2A 1.357(3)
C1A C12A 1.478(3)
C2A C3A 1.432(3)
C2A H2A 0.9300
C3A C11A 1.500(3)
C4A C5A 1.463(3)
C5A C10A 1.408(3)
C5A C6A 1.413(3)
C6A C7A 1.414(3)
C7A C8A 1.371(3)
C7A H7A 0.9300
C8A C9A 1.386(3)
C8A H8A 0.9300
C9A C10A 1.377(3)
C9A H9A 0.9300
C10A H10A 0.9300
C11A H11A 0.9600
C11A H11B 0.9600
C11A H11C 0.9600
C12A C13A 1.396(3)
C12A C17A 1.396(3)
C13A C14A 1.390(3)
C13A H13A 0.9300
C14A C15A 1.387(3)
C14A H14A 0.9300
C15A C16A 1.388(3)
C15A H15A 0.9300
C16A C17A 1.388(3)
C16A H16A 0.9300
C17A H17A 0.9300
C18A C19A 1.356(3)
C18A C29A 1.486(3)
C19A C20A 1.432(3)
C19A H19A 0.9300
C20A C28A 1.498(3)
C21A C22A 1.462(3)
C22A C27A 1.405(3)
C22A C23A 1.411(3)
C23A C24A 1.416(3)
C24A C25A 1.372(3)
C24A H24A 0.9300
C25A C26A 1.390(3)
C25A H25A 0.9300
C26A C27A 1.377(3)
C26A H26A 0.9300
C27A H27A 0.9300
C28A H28A 0.9600
C28A H28B 0.9600
C28A H28C 0.9600
C29A C34A 1.391(3)
C29A C30A 1.396(3)
C30A C31A 1.385(3)
C30A H30A 0.9300
C31A C32A 1.378(4)
C31A H31A 0.9300
C32A C33A 1.380(4)
C32A H32A 0.9300
C33A C34A 1.387(3)
C33A H33A 0.9300
C34A H34A 0.9300
V1B O1B 1.5861(16)
V1B O4B 1.8076(14)
V1B O2B 1.8299(15)
V1B O3B 1.9246(14)
V1B N1B 2.0604(17)
V1B V2B 2.9641(5)
V2B O5B 1.5834(16)
V2B O4B 1.8076(14)
V2B O6B 1.8455(15)
V2B O7B 1.9418(14)
V2B N4B 2.0533(17)
O2B C1B 1.328(2)
O3B C4B 1.322(2)
O6B C18B 1.331(2)
O7B C21B 1.328(2)
N1B C3B 1.320(3)
N1B N2B 1.397(2)
N2B C4B 1.307(3)
N3B C6B 1.362(3)
N3B HN3C 0.868(16)
N3B HN3D 0.867(16)
N4B C20B 1.317(3)
N4B N5B 1.396(2)
N5B C21B 1.299(3)
N6B C23B 1.371(3)
N6B HN6C 0.863(16)
N6B HN6D 0.866(16)
C1B C2B 1.358(3)
C1B C12B 1.480(3)
C2B C3B 1.429(3)
C2B H2B 0.9300
C3B C11B 1.498(3)
C4B C5B 1.464(3)
C5B C10B 1.407(3)
C5B C6B 1.418(3)
C6B C7B 1.409(3)
C7B C8B 1.379(3)
C7B H7B 0.9300
C8B C9B 1.388(3)
C8B H8B 0.9300
C9B C10B 1.378(3)
C9B H9B 0.9300
C10B H10B 0.9300
C11B H11D 0.9600
C11B H11E 0.9600
C11B H11F 0.9600
C12B C17B 1.393(3)
C12B C13B 1.397(3)
C13B C14B 1.386(3)
C13B H13B 0.9300
C14B C15B 1.382(3)
C14B H14B 0.9300
C15B C16B 1.390(3)
C15B H15B 0.9300
C16B C17B 1.385(3)
C16B H16B 0.9300
C17B H17B 0.9300
C18B C19B 1.357(3)
C18B C29B 1.481(3)
C19B C20B 1.419(3)
C19B H19B 0.9300
C20B C28B 1.495(3)
C21B C22B 1.471(3)
C22B C27B 1.404(3)
C22B C23B 1.421(3)
C23B C24B 1.409(3)
C24B C25B 1.380(3)
C24B H24B 0.9300
C25B C26B 1.390(3)
C25B H25B 0.9300
C26B C27B 1.378(3)
C26B H26B 0.9300
C27B H27B 0.9300
C28B H28D 0.9600
C28B H28E 0.9600
C28B H28F 0.9600
C29B C34B 1.392(3)
C29B C30B 1.399(3)
C30B C31B 1.384(3)
C30B H30B 0.9300
C31B C32B 1.384(3)
C31B H31B 0.9300
C32B C33B 1.389(3)
C32B H32B 0.9300
C33B C34B 1.383(3)
C33B H33B 0.9300
C34B H34B 0.9300

loop_
_geom_hbond_atom_site_label_D
_geom_hbond_atom_site_label_H
_geom_hbond_atom_site_label_A
_geom_hbond_distance_DH
_geom_hbond_distance_HA
_geom_hbond_distance_DA
_geom_hbond_angle_DHA
_geom_hbond_site_symmetry_A
N3A HN3A N2A 0.859(17) 2.09(2) 2.721(3) 130(2) .
N3B HN3D N2B 0.867(16) 2.08(2) 2.723(2) 130(2) .
N6A HN6A N5A 0.858(17) 2.10(2) 2.743(3) 131(2) .
N6B HN6D N5B 0.866(16) 2.06(2) 2.722(2) 132(2) .
N3A HN3B O5A 0.854(17) 2.53(2) 3.281(2) 147(2) 4_575
N6A HN6B O4A 0.854(17) 2.535(19) 3.358(3) 162(3) 4_575
N3B HN3C O5B 0.868(16) 2.277(18) 3.124(2) 165(2) 4_565
N6B HN6C O4B 0.863(16) 2.293(17) 3.152(2) 173(2) 4_565

loop_
_smtbx_masks_void_nr
_smtbx_masks_void_average_x
_smtbx_masks_void_average_y
_smtbx_masks_void_average_z
_smtbx_masks_void_volume
_smtbx_masks_void_count_electrons
1 0.438 0.601 0.770 19.5 0.0
2 0.438 0.899 0.270 19.5 0.0
3 0.562 0.101 0.730 19.5 0.0
4 0.562 0.399 0.230 19.5 0.0
